data_7226949
loop_
_publ_author_name
'Yang, Yuhong'
'Qi, Xueyu'
'Liu, Ruiling'
'He, Qian'
'Yang, Chunhao'

_publ_section_title
;
 One-pot transition-metal-free cascade synthesis of thieno[2,3-c]coumarins
 from chromones
;
_journal_name_full 'RSC Adv.'
_journal_paper_doi 10.1039/C6RA21776A
_journal_year 2016
_chemical_formula_moiety 'C11 H6 O2 S'
_chemical_formula_sum 'C11 H6 O2 S'
_chemical_formula_weight 202.22
_chemical_name_systematic
;
 ? 
;
_space_group_crystal_system monoclinic
_space_group_IT_number 15
_space_group_name_Hall '-C 2yc'
_space_group_name_H-M_alt 'C 1 2/c 1'
_symmetry_space_group_name_Hall '-C 2yc'
_symmetry_space_group_name_H-M 'C 1 2/c 1'
_atom_sites_solution_hydrogens geom
_audit_block_doi 10.5517/ccdc.csd.cc1m8tzp
_audit_creation_date 2015-12-29
_audit_creation_method
;
Olex2 1.2-beta
(compiled 2015.11.10 svn.r3248 for OlexSys, GUI svn.r5133)
;
_audit_update_record
;
2016-10-04 deposited with the CCDC.
2016-10-27 downloaded from the CCDC.
;
_cell_angle_alpha 90
_cell_angle_beta 106.188(5)
_cell_angle_gamma 90
_cell_formula_units_Z 8
_cell_length_a 12.1145(11)
_cell_length_b 8.2023(8)
_cell_length_c 18.5724(16)
_cell_measurement_reflns_used 2169
_cell_measurement_temperature 170(2)
_cell_measurement_theta_max 27.50
_cell_measurement_theta_min 3.04
_cell_volume 1772.3(3)
_computing_cell_refinement 'SAINT v7.68A (Bruker, 2009)'
_computing_data_reduction 'SAINT v7.68A (Bruker, 2009)'
_computing_molecular_graphics 'Olex2 (Dolomanov et al., 2009)'
_computing_publication_material 'Olex2 (Dolomanov et al., 2009)'
_computing_structure_refinement 'ShelXL (Sheldrick, 2015)'
_computing_structure_solution 'SHELXS-97 (Sheldrick, 2008)'
_diffrn_ambient_temperature 170
_diffrn_measured_fraction_theta_full 0.985
_diffrn_measured_fraction_theta_max 0.979
_diffrn_measurement_device_type 'Bruker APEX-II CCD'
_diffrn_measurement_method '\f and \w scans'
_diffrn_radiation_monochromator graphite
_diffrn_radiation_type MoK\a
_diffrn_radiation_wavelength 0.71073
_diffrn_reflns_av_R_equivalents 0.0349
_diffrn_reflns_av_unetI/netI 0.0390
_diffrn_reflns_Laue_measured_fraction_full 0.985
_diffrn_reflns_Laue_measured_fraction_max 0.979
_diffrn_reflns_limit_h_max 15
_diffrn_reflns_limit_h_min -15
_diffrn_reflns_limit_k_max 6
_diffrn_reflns_limit_k_min -10
_diffrn_reflns_limit_l_max 23
_diffrn_reflns_limit_l_min -24
_diffrn_reflns_number 5234
_diffrn_reflns_point_group_measured_fraction_full 0.985
_diffrn_reflns_point_group_measured_fraction_max 0.979
_diffrn_reflns_theta_full 25.242
_diffrn_reflns_theta_max 27.590
_diffrn_reflns_theta_min 2.284
_diffrn_standards_number 0
_exptl_absorpt_coefficient_mu 0.328
_exptl_absorpt_correction_T_max 0.7456
_exptl_absorpt_correction_T_min 0.6574
_exptl_absorpt_correction_type multi-scan
_exptl_absorpt_process_details
;
SADABS-2008/1 (Bruker,2008) was used for absorption correction.
wR2(int) was 0.0575 before and 0.0461 after correction.
The Ratio of minimum to maximum transmission is 0.8817.
The \l/2 correction factor is 0.0015.
;
_exptl_crystal_colour 'metallic light black'
_exptl_crystal_colour_lustre metallic
_exptl_crystal_colour_modifier light
_exptl_crystal_colour_primary black
_exptl_crystal_density_diffrn 1.516
_exptl_crystal_density_method 'not measured'
_exptl_crystal_description block
_exptl_crystal_F_000 832
_exptl_crystal_size_max 0.1
_exptl_crystal_size_mid 0.08
_exptl_crystal_size_min 0.05
_refine_diff_density_max 0.272
_refine_diff_density_min -0.221
_refine_diff_density_rms 0.047
_refine_ls_extinction_method none
_refine_ls_goodness_of_fit_ref 1.057
_refine_ls_hydrogen_treatment constr
_refine_ls_matrix_type full
_refine_ls_number_parameters 127
_refine_ls_number_reflns 2023
_refine_ls_number_restraints 0
_refine_ls_restrained_S_all 1.057
_refine_ls_R_factor_all 0.0492
_refine_ls_R_factor_gt 0.0361
_refine_ls_shift/su_max 0.001
_refine_ls_shift/su_mean 0.000
_refine_ls_structure_factor_coef Fsqd
_refine_ls_weighting_details 'w=1/[\s^2^(Fo^2^)+(0.0454P)^2^+0.5721P] where P=(Fo^2^+2Fc^2^)/3'
_refine_ls_weighting_scheme calc
_refine_ls_wR_factor_gt 0.0892
_refine_ls_wR_factor_ref 0.0960
_reflns_Friedel_coverage 0.000
_reflns_number_gt 1603
_reflns_number_total 2023
_reflns_threshold_expression 'I > 2\s(I)'
_cod_data_source_file c6ra21776a2.cif
_cod_data_source_block mo_2015637_0m
_cod_database_code 7226949
_shelx_space_group_comment
;
The symmetry employed for this shelxl refinement is uniquely defined
by the following loop, which should always be used as a source of
symmetry information in preference to the above space-group names.
They are only intended as comments.
;
_olex2_refinement_description
;
1. Fixed Uiso
 At 1.2 times of:
  All C(H) groups
2.a Aromatic/amide H refined with riding coordinates:
 C1(H1), C2(H2), C11(H11), C10(H10), C9(H9), C8(H8)
;
_shelx_shelxl_version_number 2014/7
_olex2_submission_special_instructions 'No special instructions were received'

loop_
_space_group_symop_operation_xyz
'x, y, z'
'-x, y, -z+1/2'
'x+1/2, y+1/2, z'
'-x+1/2, y+1/2, -z+1/2'
'-x, -y, -z'
'x, -y, z-1/2'
'-x+1/2, -y+1/2, -z'
'x+1/2, -y+1/2, z-1/2'

loop_
_atom_site_label
_atom_site_type_symbol
_atom_site_fract_x
_atom_site_fract_y
_atom_site_fract_z
_atom_site_U_iso_or_equiv
_atom_site_adp_type
_atom_site_occupancy
_atom_site_site_symmetry_order
_atom_site_calc_flag
_atom_site_refinement_flags_posn
S1 S 0.20097(3) 0.75403(6) 0.70643(2) 0.03373(15) Uani 1 1 d .
O1 O 0.25617(9) 0.46890(15) 0.54567(6) 0.0335(3) Uani 1 1 d .
O2 O 0.34374(10) 0.46535(18) 0.66706(6) 0.0484(4) Uani 1 1 d .
C1 C 0.08843(13) 0.8762(2) 0.66229(9) 0.0349(4) Uani 1 1 d .
H1 H 0.0565 0.9563 0.6876 0.042 Uiso 1 1 calc R
C2 C 0.04897(13) 0.8477(2) 0.58739(9) 0.0313(4) Uani 1 1 d .
H2 H -0.0135 0.9045 0.5548 0.038 Uiso 1 1 calc R
C3 C 0.11196(12) 0.72321(19) 0.56373(8) 0.0243(3) Uani 1 1 d .
C7 C 0.09854(12) 0.65358(19) 0.49001(8) 0.0247(3) Uani 1 1 d .
C6 C 0.17244(12) 0.5278(2) 0.48395(8) 0.0265(3) Uani 1 1 d .
C11 C 0.16652(15) 0.4520(2) 0.41655(9) 0.0336(4) Uani 1 1 d .
H11 H 0.2179 0.3661 0.4139 0.040 Uiso 1 1 calc R
C10 C 0.08431(15) 0.5037(2) 0.35308(9) 0.0371(4) Uani 1 1 d .
H10 H 0.0790 0.4531 0.3062 0.044 Uiso 1 1 calc R
C4 C 0.19745(12) 0.6612(2) 0.62294(8) 0.0273(3) Uani 1 1 d .
C5 C 0.27103(13) 0.5293(2) 0.61675(8) 0.0323(4) Uani 1 1 d .
C9 C 0.00974(14) 0.6285(2) 0.35711(9) 0.0364(4) Uani 1 1 d .
H9 H -0.0462 0.6633 0.3130 0.044 Uiso 1 1 calc R
C8 C 0.01591(14) 0.7031(2) 0.42490(8) 0.0302(4) Uani 1 1 d .
H8 H -0.0362 0.7882 0.4272 0.036 Uiso 1 1 calc R

loop_
_atom_site_aniso_label
_atom_site_aniso_U_11
_atom_site_aniso_U_22
_atom_site_aniso_U_33
_atom_site_aniso_U_23
_atom_site_aniso_U_13
_atom_site_aniso_U_12
S1 0.0325(2) 0.0447(3) 0.0235(2) -0.00152(17) 0.00690(15) -0.0007(2)
O1 0.0369(6) 0.0338(7) 0.0297(6) 0.0058(5) 0.0094(5) 0.0139(5)
O2 0.0445(7) 0.0656(10) 0.0338(6) 0.0159(6) 0.0086(5) 0.0250(7)
C1 0.0345(8) 0.0378(10) 0.0342(8) -0.0066(7) 0.0126(7) 0.0006(8)
C2 0.0301(8) 0.0315(10) 0.0312(8) -0.0009(7) 0.0065(6) 0.0037(7)
C3 0.0245(7) 0.0219(8) 0.0270(7) 0.0005(6) 0.0081(6) -0.0014(6)
C7 0.0278(7) 0.0215(8) 0.0255(7) 0.0018(6) 0.0085(6) -0.0021(7)
C6 0.0289(7) 0.0236(8) 0.0275(7) 0.0058(6) 0.0087(6) 0.0002(7)
C11 0.0413(9) 0.0265(9) 0.0366(8) -0.0025(7) 0.0170(7) 0.0022(8)
C10 0.0465(9) 0.0374(10) 0.0276(8) -0.0063(7) 0.0109(7) -0.0063(9)
C4 0.0273(7) 0.0309(9) 0.0245(7) 0.0031(6) 0.0084(6) 0.0005(7)
C5 0.0316(8) 0.0377(10) 0.0285(8) 0.0077(7) 0.0097(6) 0.0038(8)
C9 0.0400(9) 0.0391(10) 0.0266(8) 0.0010(7) 0.0034(7) -0.0007(9)
C8 0.0316(8) 0.0270(9) 0.0298(8) 0.0026(7) 0.0047(6) 0.0026(7)

loop_
_atom_type_symbol
_atom_type_description
_atom_type_scat_dispersion_real
_atom_type_scat_dispersion_imag
_atom_type_scat_source
C C 0.0033 0.0016 'International Tables Vol C Tables 4.2.6.8 and 6.1.1.4'
H H 0.0000 0.0000 'International Tables Vol C Tables 4.2.6.8 and 6.1.1.4'
O O 0.0106 0.0060 'International Tables Vol C Tables 4.2.6.8 and 6.1.1.4'
S S 0.1246 0.1234 'International Tables Vol C Tables 4.2.6.8 and 6.1.1.4'

loop_
_geom_angle_atom_site_label_1
_geom_angle_atom_site_label_2
_geom_angle_atom_site_label_3
_geom_angle
C1 S1 C4 90.65(8)
C5 O1 C6 122.52(12)
S1 C1 H1 123.3
C2 C1 S1 113.34(13)
C2 C1 H1 123.3
C1 C2 H2 124.0
C1 C2 C3 112.08(14)
C3 C2 H2 124.0
C2 C3 C7 130.45(14)
C4 C3 C2 111.59(13)
C4 C3 C7 117.95(14)
C6 C7 C3 117.60(13)
C6 C7 C8 117.85(14)
C8 C7 C3 124.55(14)
O1 C6 C7 121.98(13)
C11 C6 O1 115.66(14)
C11 C6 C7 122.35(14)
C6 C11 H11 120.7
C10 C11 C6 118.56(16)
C10 C11 H11 120.7
C11 C10 H10 119.7
C11 C10 C9 120.57(15)
C9 C10 H10 119.7
C3 C4 S1 112.34(12)
C3 C4 C5 124.20(14)
C5 C4 S1 123.39(11)
O1 C5 C4 115.69(13)
O2 C5 O1 117.22(15)
O2 C5 C4 127.08(16)
C10 C9 H9 119.8
C10 C9 C8 120.47(15)
C8 C9 H9 119.8
C7 C8 H8 119.9
C9 C8 C7 120.20(15)
C9 C8 H8 119.9

loop_
_geom_bond_atom_site_label_1
_geom_bond_atom_site_label_2
_geom_bond_distance
S1 C1 1.7067(18)
S1 C4 1.7173(15)
O1 C6 1.3885(17)
O1 C5 1.3741(19)
O2 C5 1.2105(18)
C1 H1 0.9500
C1 C2 1.359(2)
C2 H2 0.9500
C2 C3 1.416(2)
C3 C7 1.450(2)
C3 C4 1.381(2)
C7 C6 1.391(2)
C7 C8 1.398(2)
C6 C11 1.382(2)
C11 H11 0.9500
C11 C10 1.381(2)
C10 H10 0.9500
C10 C9 1.381(3)
C4 C5 1.426(2)
C9 H9 0.9500
C9 C8 1.383(2)
C8 H8 0.9500

loop_
_geom_torsion_atom_site_label_1
_geom_torsion_atom_site_label_2
_geom_torsion_atom_site_label_3
_geom_torsion_atom_site_label_4
_geom_torsion
S1 C1 C2 C3 -0.51(19)
S1 C4 C5 O1 179.65(11)
S1 C4 C5 O2 0.2(3)
O1 C6 C11 C10 179.39(14)
C1 S1 C4 C3 -0.13(13)
C1 S1 C4 C5 -177.14(15)
C1 C2 C3 C7 179.23(15)
C1 C2 C3 C4 0.4(2)
C2 C3 C7 C6 -178.36(15)
C2 C3 C7 C8 1.0(3)
C2 C3 C4 S1 -0.12(17)
C2 C3 C4 C5 176.85(15)
C3 C7 C6 O1 0.3(2)
C3 C7 C6 C11 179.47(14)
C3 C7 C8 C9 -179.76(14)
C3 C4 C5 O1 3.0(2)
C3 C4 C5 O2 -176.49(16)
C7 C3 C4 S1 -179.12(11)
C7 C3 C4 C5 -2.1(2)
C7 C6 C11 C10 0.2(2)
C6 O1 C5 O2 177.35(14)
C6 O1 C5 C4 -2.2(2)
C6 C7 C8 C9 -0.4(2)
C6 C11 C10 C9 -0.1(3)
C11 C10 C9 C8 -0.3(3)
C10 C9 C8 C7 0.5(3)
C4 S1 C1 C2 0.37(14)
C4 C3 C7 C6 0.4(2)
C4 C3 C7 C8 179.79(14)
C5 O1 C6 C7 0.7(2)
C5 O1 C6 C11 -178.55(14)
C8 C7 C6 O1 -179.12(13)
C8 C7 C6 C11 0.1(2)
